data_4326817
loop_
_publ_author_name
'Daniel Sykes'
'Ian S. Tidmarsh'
'Andrea Barbieri'
'Igor V. Sazanovich'
'Julia A. Weinstein'
'Michael D. Ward'

_publ_contact_author
; 
        Prof. Mike Ward
        Department of Chemistry
        University of Sheffield
        SHEFFIELD
        S3 7HF
;
_publ_contact_author_email m.d.ward@sheffield.ac.uk
_publ_contact_author_fax '0114 2229346'
_publ_section_title
;
 d \\rightarrow f Energy Transfer in a Series of IrIII/EuIII Dyads:
 Energy-Transfer Mechanisms and White-Light Emission
;
_journal_name_full 'Inorganic Chemistry'
_journal_page_first 11323
_journal_page_last 11339
_journal_paper_doi 10.1021/ic2007759
_journal_volume 50
_journal_year 2011
_chemical_formula_sum 'C47 H34 Cl2 F4 Ir N9 O3'
_chemical_formula_weight 1111.93
_chemical_name_systematic
; 
 ? 
;
_space_group_IT_number 2
_symmetry_cell_setting triclinic
_symmetry_space_group_name_Hall '-P 1'
_symmetry_space_group_name_H-M 'P -1'
_atom_sites_solution_hydrogens geom
_atom_sites_solution_primary direct
_atom_sites_solution_secondary difmap
_audit_creation_method SHELXL-97
_cell_angle_alpha 113.757(2)
_cell_angle_beta 90.314(2)
_cell_angle_gamma 93.876(2)
_cell_formula_units_Z 2
_cell_length_a 9.9873(3)
_cell_length_b 14.3280(5)
_cell_length_c 16.9827(6)
_cell_measurement_reflns_used 9865
_cell_measurement_temperature 150(2)
_cell_measurement_theta_max 27.49
_cell_measurement_theta_min 2.39
_cell_volume 2217.75(13)
_computing_cell_refinement 'Bruker SAINT'
_computing_data_collection 'Bruker APEX2'
_computing_data_reduction 'Bruker SAINT'
_computing_molecular_graphics 'Bruker SHELXTL'
_computing_publication_material 'Bruker SHELXTL'
_computing_structure_refinement 'SHELXL-97 (Sheldrick, 2008)'
_computing_structure_solution 'SHELXS-97 (Sheldrick, 2008)'
_diffrn_ambient_temperature 150(2)
_diffrn_measured_fraction_theta_full 0.998
_diffrn_measured_fraction_theta_max 0.998
_diffrn_measurement_device_type 'Bruker APEX-II CCD'
_diffrn_measurement_method '\f and \w scans'
_diffrn_radiation_monochromator graphite
_diffrn_radiation_source 'sealed tube'
_diffrn_radiation_type MoK\a
_diffrn_radiation_wavelength 0.71073
_diffrn_reflns_av_R_equivalents 0.0323
_diffrn_reflns_av_sigmaI/netI 0.0304
_diffrn_reflns_limit_h_max 12
_diffrn_reflns_limit_h_min -12
_diffrn_reflns_limit_k_max 18
_diffrn_reflns_limit_k_min -18
_diffrn_reflns_limit_l_max 22
_diffrn_reflns_limit_l_min -22
_diffrn_reflns_number 40995
_diffrn_reflns_theta_full 27.48
_diffrn_reflns_theta_max 27.48
_diffrn_reflns_theta_min 2.39
_exptl_absorpt_coefficient_mu 3.201
_exptl_absorpt_correction_T_max 0.7000
_exptl_absorpt_correction_T_min 0.1975
_exptl_absorpt_correction_type multi-scan
_exptl_absorpt_process_details SADABS
_exptl_crystal_colour Yellow
_exptl_crystal_density_diffrn 1.665
_exptl_crystal_description Block
_exptl_crystal_F_000 1100
_exptl_crystal_size_max 0.75
_exptl_crystal_size_mid 0.13
_exptl_crystal_size_min 0.12
_refine_diff_density_max 6.426
_refine_diff_density_min -1.990
_refine_diff_density_rms 0.185
_refine_ls_extinction_method none
_refine_ls_goodness_of_fit_ref 1.108
_refine_ls_hydrogen_treatment constr
_refine_ls_matrix_type full
_refine_ls_number_parameters 604
_refine_ls_number_reflns 10126
_refine_ls_number_restraints 15
_refine_ls_restrained_S_all 1.109
_refine_ls_R_factor_all 0.0606
_refine_ls_R_factor_gt 0.0509
_refine_ls_shift/su_max 0.000
_refine_ls_shift/su_mean 0.000
_refine_ls_structure_factor_coef Fsqd
_refine_ls_weighting_details 'calc w=1/[\s^2^(Fo^2^)+(0.0712P)^2^+14.2200P] where P=(Fo^2^+2Fc^2^)/3'
_refine_ls_weighting_scheme calc
_refine_ls_wR_factor_gt 0.1357
_refine_ls_wR_factor_ref 0.1440
_reflns_number_gt 8929
_reflns_number_total 10126
_reflns_threshold_expression >2sigma(I)
_cod_data_source_file ic2007759_si_003_1.cif
_cod_data_source_block imw1469p-1
_cod_original_sg_symbol_H-M 'P -1 '
_cod_database_code 4326817

loop_
_symmetry_equiv_pos_as_xyz
'x, y, z'
'-x, -y, -z'

loop_
_atom_site_label
_atom_site_type_symbol
_atom_site_fract_x
_atom_site_fract_y
_atom_site_fract_z
_atom_site_U_iso_or_equiv
_atom_site_adp_type
_atom_site_occupancy
_atom_site_symmetry_multiplicity
_atom_site_calc_flag
_atom_site_refinement_flags
_atom_site_disorder_assembly
_atom_site_disorder_group
Ir1 Ir 0.83054(2) 0.099489(18) 0.212134(14) 0.02717(9) Uani 1 1 d . . .
N111 N 0.9783(5) -0.0116(4) 0.1900(3) 0.0298(11) Uani 1 1 d . . .
C112 C 1.0625(7) 0.0041(5) 0.2573(4) 0.0318(13) Uani 1 1 d . . .
C113 C 1.1524(7) -0.0669(5) 0.2556(5) 0.0381(15) Uani 1 1 d . . .
H113 H 1.2103 -0.0542 0.3040 0.046 Uiso 1 1 calc R . .
C114 C 1.1557(7) -0.1551(5) 0.1832(5) 0.0401(16) Uani 1 1 d . . .
H114 H 1.2154 -0.2050 0.1808 0.048 Uiso 1 1 calc R . .
C115 C 1.0710(7) -0.1713(5) 0.1130(5) 0.0384(15) Uani 1 1 d . . .
H115 H 1.0731 -0.2317 0.0618 0.046 Uiso 1 1 calc R . .
C116 C 0.9836(7) -0.0980(5) 0.1188(4) 0.0330(13) Uani 1 1 d . . .
H116 H 0.9254 -0.1092 0.0709 0.040 Uiso 1 1 calc R . .
N121 N 0.9651(6) 0.2414(5) 0.4053(4) 0.0403(14) Uani 1 1 d . . .
N122 N 0.9549(6) 0.1594(4) 0.3281(3) 0.0336(12) Uani 1 1 d . . .
C123 C 1.0506(7) 0.0992(5) 0.3324(4) 0.0360(14) Uani 1 1 d . . .
C124 C 1.1193(8) 0.1423(6) 0.4125(5) 0.0486(19) Uani 1 1 d . . .
H124 H 1.1898 0.1148 0.4321 0.058 Uiso 1 1 calc R . .
C125 C 1.0637(9) 0.2316(6) 0.4561(5) 0.051(2) Uani 1 1 d . . .
H125 H 1.0893 0.2794 0.5127 0.061 Uiso 1 1 calc R . .
C126 C 0.8814(8) 0.3273(6) 0.4240(4) 0.0428(17) Uani 1 1 d . . .
H12A H 0.8761 0.3640 0.4872 0.051 Uiso 1 1 calc R . .
H12B H 0.7894 0.3006 0.4001 0.051 Uiso 1 1 calc R . .
N131 N 0.6681(8) 0.6407(6) 0.0402(6) 0.0568(18) Uani 1 1 d . . .
C132 C 0.7598(8) 0.5841(6) 0.0547(6) 0.0486(19) Uani 1 1 d . . .
C133 C 0.7811(10) 0.4865(6) -0.0063(7) 0.059(2) Uani 1 1 d . . .
H133 H 0.8492 0.4486 0.0033 0.071 Uiso 1 1 calc R . .
C134 C 0.7015(11) 0.4460(7) -0.0805(7) 0.065(3) Uani 1 1 d . . .
H134 H 0.7127 0.3788 -0.1218 0.078 Uiso 1 1 calc R . .
C135 C 0.6067(11) 0.5018(8) -0.0952(7) 0.066(3) Uani 1 1 d . . .
H135 H 0.5508 0.4753 -0.1461 0.079 Uiso 1 1 calc R . .
C136 C 0.5961(10) 0.5993(8) -0.0322(8) 0.065(3) Uani 1 1 d . . .
H136 H 0.5315 0.6393 -0.0422 0.078 Uiso 1 1 calc R . .
N141 N 0.9769(8) 0.6439(5) 0.2358(5) 0.0548(17) Uani 1 1 d . . .
N142 N 0.9310(7) 0.5813(5) 0.1554(5) 0.0501(16) Uani 1 1 d . . .
C143 C 0.8337(8) 0.6302(6) 0.1367(6) 0.0475(19) Uani 1 1 d . . .
C144 C 0.8191(10) 0.7241(6) 0.2075(6) 0.058(2) Uani 1 1 d . . .
H144 H 0.7576 0.7735 0.2115 0.069 Uiso 1 1 calc R . .
C145 C 0.9119(11) 0.7291(7) 0.2690(7) 0.063(2) Uani 1 1 d . . .
H145 H 0.9271 0.7828 0.3245 0.076 Uiso 1 1 calc R . .
C146 C 1.0799(10) 0.6109(8) 0.2779(7) 0.069(3) Uani 1 1 d . . .
H14A H 1.1265 0.6720 0.3238 0.083 Uiso 1 1 calc R . .
H14B H 1.1470 0.5765 0.2353 0.083 Uiso 1 1 calc R . .
C151 C 0.9346(8) 0.4010(6) 0.3873(4) 0.0408(16) Uani 1 1 d . . .
C152 C 1.0667(8) 0.4056(6) 0.3641(5) 0.0464(18) Uani 1 1 d . . .
H152 H 1.1275 0.3618 0.3722 0.056 Uiso 1 1 calc R . .
C153 C 1.1106(9) 0.4740(7) 0.3292(6) 0.054(2) Uani 1 1 d . . .
H153 H 1.2013 0.4762 0.3132 0.065 Uiso 1 1 calc R . .
C154 C 1.0252(8) 0.5385(6) 0.3174(5) 0.0488(19) Uani 1 1 d . . .
C155 C 0.8938(8) 0.5358(6) 0.3413(5) 0.0455(18) Uani 1 1 d . . .
H155 H 0.8340 0.5805 0.3337 0.055 Uiso 1 1 calc R . .
C156 C 0.8489(8) 0.4675(6) 0.3765(4) 0.0419(16) Uani 1 1 d . . .
H156 H 0.7585 0.4664 0.3933 0.050 Uiso 1 1 calc R . .
N211 N 0.7073(6) 0.0076(4) 0.2497(4) 0.0327(11) Uani 1 1 d . . .
C212 C 0.6182(7) -0.0583(6) 0.1890(5) 0.0391(15) Uani 1 1 d . . .
C213 C 0.5263(9) -0.1208(7) 0.2096(6) 0.053(2) Uani 1 1 d . . .
H213 H 0.4645 -0.1676 0.1669 0.064 Uiso 1 1 calc R . .
C214 C 0.5253(11) -0.1142(8) 0.2932(7) 0.066(3) Uani 1 1 d . . .
H214 H 0.4612 -0.1555 0.3085 0.079 Uiso 1 1 calc R . .
C215 C 0.6165(10) -0.0483(8) 0.3539(7) 0.060(2) Uani 1 1 d . . .
H215 H 0.6178 -0.0445 0.4110 0.072 Uiso 1 1 calc R . .
C216 C 0.7057(9) 0.0120(6) 0.3305(5) 0.0455(18) Uani 1 1 d . . .
H216 H 0.7685 0.0585 0.3726 0.055 Uiso 1 1 calc R . .
C221 C 0.7303(6) 0.0183(5) 0.0997(4) 0.0288(12) Uani 1 1 d . . .
C222 C 0.6310(6) -0.0547(5) 0.1037(5) 0.0327(13) Uani 1 1 d . . .
C223 C 0.5564(6) -0.1157(5) 0.0283(5) 0.0353(14) Uani 1 1 d . . .
C224 C 0.5756(7) -0.1095(5) -0.0491(5) 0.0372(15) Uani 1 1 d . . .
H224 H 0.5237 -0.1523 -0.0993 0.045 Uiso 1 1 calc R . .
C225 C 0.6734(7) -0.0381(5) -0.0508(4) 0.0346(14) Uani 1 1 d . . .
C226 C 0.7502(6) 0.0257(5) 0.0210(4) 0.0282(12) Uani 1 1 d . . .
H226 H 0.8162 0.0744 0.0169 0.034 Uiso 1 1 calc R . .
F227 F 0.4557(4) -0.1833(3) 0.0301(3) 0.0525(12) Uani 1 1 d . . .
F228 F 0.6942(4) -0.0293(3) -0.1261(2) 0.0422(9) Uani 1 1 d . . .
N311 N 0.9329(5) 0.1961(4) 0.1686(3) 0.0260(10) Uani 1 1 d . . .
C312 C 0.8630(6) 0.2741(4) 0.1651(4) 0.0271(12) Uani 1 1 d . . .
C313 C 0.9258(7) 0.3417(5) 0.1341(4) 0.0337(14) Uani 1 1 d . . .
H313 H 0.8783 0.3955 0.1313 0.040 Uiso 1 1 calc R . .
C314 C 1.0549(8) 0.3314(5) 0.1077(5) 0.0394(15) Uani 1 1 d . . .
H314 H 1.0967 0.3775 0.0862 0.047 Uiso 1 1 calc R . .
C315 C 1.1247(7) 0.2531(5) 0.1125(5) 0.0382(15) Uani 1 1 d . . .
H315 H 1.2148 0.2450 0.0948 0.046 Uiso 1 1 calc R . .
C316 C 1.0599(6) 0.1874(5) 0.1437(4) 0.0327(13) Uani 1 1 d . . .
H316 H 1.1073 0.1340 0.1476 0.039 Uiso 1 1 calc R . .
C321 C 0.6939(6) 0.2040(5) 0.2328(4) 0.0278(12) Uani 1 1 d . . .
C322 C 0.7286(6) 0.2770(5) 0.1991(4) 0.0289(12) Uani 1 1 d . . .
C323 C 0.6367(7) 0.3477(5) 0.2040(4) 0.0342(14) Uani 1 1 d . . .
C324 C 0.5137(7) 0.3507(6) 0.2412(5) 0.0411(16) Uani 1 1 d . . .
H324 H 0.4523 0.3996 0.2437 0.049 Uiso 1 1 calc R . .
C325 C 0.4854(7) 0.2793(6) 0.2744(5) 0.0408(16) Uani 1 1 d . . .
C326 C 0.5699(7) 0.2054(6) 0.2710(4) 0.0371(15) Uani 1 1 d . . .
H326 H 0.5443 0.1567 0.2941 0.044 Uiso 1 1 calc R . .
F327 F 0.6647(5) 0.4188(3) 0.1714(3) 0.0475(10) Uani 1 1 d . . .
F328 F 0.3635(5) 0.2796(4) 0.3107(4) 0.0605(14) Uani 1 1 d . . .
O11 O 0.7640(10) 0.0498(6) 0.5457(6) 0.091(3) Uani 1 1 d . . .
O12 O 0.7235(7) 0.1963(6) 0.6436(5) 0.0685(18) Uani 1 1 d . . .
O13 O 0.7989(9) 0.1894(7) 0.5250(5) 0.083(2) Uani 1 1 d . . .
N14 N 0.7624(7) 0.1427(6) 0.5694(5) 0.0512(16) Uani 1 1 d . . .
Cl1X Cl 0.5382(6) 0.4000(4) 0.5221(4) 0.0371(10) Uiso 0.30 1 d PDU A 1
Cl2X Cl 0.4757(8) 0.1881(4) 0.4915(5) 0.0489(13) Uiso 0.30 1 d PDU A 1
C13X C 0.521(4) 0.3120(7) 0.5712(5) 0.049(3) Uiso 0.30 1 d PDU A 1
H13A H 0.4502 0.3323 0.6146 0.059 Uiso 0.30 1 calc PR A 1
H13B H 0.6061 0.3120 0.6009 0.059 Uiso 0.30 1 calc PR A 1
Cl1Y Cl 0.5603(5) 0.4268(4) 0.5483(3) 0.0428(9) Uiso 0.40 1 d PDU B 2
Cl2Y Cl 0.4308(5) 0.3467(4) 0.6622(3) 0.0398(9) Uiso 0.40 1 d PDU B 2
C13Y C 0.536(2) 0.3181(8) 0.5729(12) 0.049(3) Uiso 0.40 1 d PDU B 2
H13C H 0.6231 0.2987 0.5866 0.059 Uiso 0.40 1 calc PR B 2
H13D H 0.4933 0.2598 0.5226 0.059 Uiso 0.40 1 calc PR B 2
Cl1Z Cl 0.4511(8) 0.2128(5) 0.5021(4) 0.0548(13) Uiso 0.30 1 d PDU C 3
Cl2Z Cl 0.4745(6) 0.3673(5) 0.6762(3) 0.0381(10) Uiso 0.30 1 d PDU C 3
C13Z C 0.547(2) 0.3232(16) 0.5738(7) 0.050(3) Uiso 0.30 1 d PDU C 3
H13E H 0.6404 0.3067 0.5788 0.059 Uiso 0.30 1 calc PR C 3
H13F H 0.5488 0.3773 0.5515 0.059 Uiso 0.30 1 calc PR C 3

loop_
_atom_site_aniso_label
_atom_site_aniso_U_11
_atom_site_aniso_U_22
_atom_site_aniso_U_33
_atom_site_aniso_U_23
_atom_site_aniso_U_13
_atom_site_aniso_U_12
Ir1 0.02758(13) 0.02867(13) 0.02599(13) 0.01006(9) 0.00284(8) 0.01322(9)
N111 0.030(3) 0.029(3) 0.030(3) 0.010(2) 0.001(2) 0.010(2)
C112 0.031(3) 0.034(3) 0.031(3) 0.013(3) 0.002(2) 0.010(3)
C113 0.035(3) 0.042(4) 0.040(4) 0.017(3) -0.002(3) 0.017(3)
C114 0.038(4) 0.036(4) 0.048(4) 0.017(3) 0.004(3) 0.020(3)
C115 0.044(4) 0.031(3) 0.036(3) 0.006(3) 0.005(3) 0.015(3)
C116 0.034(3) 0.033(3) 0.029(3) 0.009(3) 0.002(3) 0.010(3)
N121 0.047(3) 0.040(3) 0.030(3) 0.008(2) -0.001(2) 0.016(3)
N122 0.038(3) 0.036(3) 0.025(2) 0.007(2) 0.003(2) 0.017(2)
C123 0.036(3) 0.039(3) 0.032(3) 0.011(3) -0.002(3) 0.013(3)
C124 0.049(4) 0.053(4) 0.040(4) 0.013(3) -0.014(3) 0.015(4)
C125 0.063(5) 0.048(4) 0.032(4) 0.005(3) -0.013(3) 0.018(4)
C126 0.052(4) 0.039(4) 0.029(3) 0.003(3) 0.002(3) 0.020(3)
N131 0.049(4) 0.052(4) 0.077(5) 0.033(4) 0.009(4) 0.015(3)
C132 0.050(4) 0.040(4) 0.070(5) 0.036(4) 0.018(4) 0.011(3)
C133 0.069(6) 0.038(4) 0.077(6) 0.028(4) -0.008(5) 0.014(4)
C134 0.079(7) 0.038(4) 0.076(6) 0.022(4) -0.008(5) 0.009(4)
C135 0.069(6) 0.056(5) 0.082(7) 0.037(5) -0.005(5) 0.002(5)
C136 0.053(5) 0.058(6) 0.097(8) 0.042(6) 0.005(5) 0.016(4)
N141 0.063(5) 0.041(4) 0.060(4) 0.020(3) 0.006(4) 0.001(3)
N142 0.049(4) 0.039(3) 0.060(4) 0.017(3) 0.004(3) 0.003(3)
C143 0.050(4) 0.039(4) 0.063(5) 0.028(4) 0.022(4) 0.011(3)
C144 0.070(6) 0.036(4) 0.074(6) 0.027(4) 0.027(5) 0.017(4)
C145 0.085(7) 0.043(5) 0.060(5) 0.020(4) 0.016(5) 0.001(5)
C146 0.052(5) 0.066(6) 0.079(7) 0.021(5) -0.010(5) -0.010(5)
C151 0.048(4) 0.038(4) 0.025(3) -0.001(3) 0.000(3) 0.014(3)
C152 0.041(4) 0.050(4) 0.038(4) 0.005(3) 0.000(3) 0.015(3)
C153 0.044(4) 0.054(5) 0.050(5) 0.005(4) -0.002(4) 0.008(4)
C154 0.046(4) 0.050(4) 0.035(4) 0.002(3) -0.007(3) -0.003(4)
C155 0.052(4) 0.040(4) 0.035(4) 0.004(3) -0.009(3) 0.011(3)
C156 0.043(4) 0.041(4) 0.032(3) 0.003(3) 0.003(3) 0.015(3)
N211 0.032(3) 0.034(3) 0.039(3) 0.021(2) 0.008(2) 0.012(2)
C212 0.034(3) 0.040(4) 0.055(4) 0.029(3) 0.010(3) 0.016(3)
C213 0.042(4) 0.058(5) 0.075(6) 0.043(5) 0.001(4) 0.004(4)
C214 0.063(6) 0.075(6) 0.091(7) 0.063(6) 0.022(5) 0.014(5)
C215 0.064(6) 0.072(6) 0.064(6) 0.046(5) 0.016(5) 0.018(5)
C216 0.054(5) 0.049(4) 0.043(4) 0.026(3) 0.012(3) 0.019(4)
C221 0.023(3) 0.028(3) 0.037(3) 0.013(3) 0.001(2) 0.012(2)
C222 0.026(3) 0.030(3) 0.045(4) 0.018(3) 0.002(3) 0.011(2)
C223 0.023(3) 0.026(3) 0.058(4) 0.017(3) -0.001(3) 0.006(2)
C224 0.029(3) 0.028(3) 0.045(4) 0.004(3) -0.007(3) 0.010(3)
C225 0.033(3) 0.034(3) 0.035(3) 0.009(3) -0.003(3) 0.016(3)
C226 0.026(3) 0.028(3) 0.030(3) 0.010(2) 0.000(2) 0.009(2)
F227 0.038(2) 0.038(2) 0.081(3) 0.024(2) -0.010(2) -0.0022(18)
F228 0.041(2) 0.053(2) 0.0285(19) 0.0113(18) -0.0011(16) 0.0110(19)
N311 0.027(2) 0.024(2) 0.025(2) 0.0068(19) 0.0016(19) 0.0060(19)
C312 0.028(3) 0.025(3) 0.023(3) 0.004(2) 0.000(2) 0.009(2)
C313 0.039(3) 0.027(3) 0.032(3) 0.007(3) -0.001(3) 0.008(3)
C314 0.045(4) 0.034(3) 0.037(4) 0.013(3) 0.004(3) 0.001(3)
C315 0.034(3) 0.032(3) 0.043(4) 0.008(3) 0.008(3) 0.010(3)
C316 0.029(3) 0.031(3) 0.034(3) 0.007(3) 0.003(2) 0.011(3)
C321 0.030(3) 0.031(3) 0.022(3) 0.008(2) 0.004(2) 0.013(2)
C322 0.028(3) 0.026(3) 0.027(3) 0.004(2) -0.001(2) 0.008(2)
C323 0.035(3) 0.030(3) 0.036(3) 0.010(3) -0.002(3) 0.013(3)
C324 0.039(4) 0.039(4) 0.044(4) 0.013(3) 0.003(3) 0.021(3)
C325 0.032(3) 0.050(4) 0.040(4) 0.015(3) 0.010(3) 0.021(3)
C326 0.035(3) 0.043(4) 0.038(3) 0.018(3) 0.009(3) 0.017(3)
F327 0.047(2) 0.037(2) 0.067(3) 0.028(2) 0.002(2) 0.0150(19)
F328 0.041(3) 0.077(3) 0.078(3) 0.041(3) 0.027(2) 0.036(2)
O11 0.132(8) 0.057(4) 0.089(6) 0.032(4) -0.031(5) 0.023(5)
O12 0.062(4) 0.076(5) 0.079(5) 0.043(4) 0.010(4) 0.009(4)
O13 0.091(6) 0.085(5) 0.079(5) 0.039(4) 0.021(4) 0.015(4)
N14 0.047(4) 0.059(4) 0.057(4) 0.032(4) 0.006(3) 0.014(3)

loop_
_atom_type_symbol
_atom_type_description
_atom_type_scat_dispersion_real
_atom_type_scat_dispersion_imag
_atom_type_scat_source
C C 0.0033 0.0016 'International Tables Vol C Tables 4.2.6.8 and 6.1.1.4'
H H 0.0000 0.0000 'International Tables Vol C Tables 4.2.6.8 and 6.1.1.4'
N N 0.0061 0.0033 'International Tables Vol C Tables 4.2.6.8 and 6.1.1.4'
O O 0.0106 0.0060 'International Tables Vol C Tables 4.2.6.8 and 6.1.1.4'
F F 0.0171 0.0103 'International Tables Vol C Tables 4.2.6.8 and 6.1.1.4'
Ir Ir -1.4442 7.9887 'International Tables Vol C Tables 4.2.6.8 and 6.1.1.4'
Cl Cl 0.1484 0.1585 'International Tables Vol C Tables 4.2.6.8 and 6.1.1.4'

loop_
_geom_angle_atom_site_label_1
_geom_angle_atom_site_label_2
_geom_angle_atom_site_label_3
_geom_angle
C221 Ir1 C321 86.4(2)
C221 Ir1 N211 81.0(2)
C321 Ir1 N211 93.6(2)
C221 Ir1 N311 94.5(2)
C321 Ir1 N311 80.4(2)
N211 Ir1 N311 172.8(2)
C221 Ir1 N122 169.0(2)
C321 Ir1 N122 104.1(2)
N211 Ir1 N122 95.1(2)
N311 Ir1 N122 90.3(2)
C221 Ir1 N111 93.8(2)
C321 Ir1 N111 179.5(2)
N211 Ir1 N111 86.9(2)
N311 Ir1 N111 99.2(2)
N122 Ir1 N111 75.6(2)
C116 N111 C112 118.4(5)
C116 N111 Ir1 125.2(4)
C112 N111 Ir1 116.0(4)
N111 C112 C113 122.2(6)
N111 C112 C123 115.3(5)
C113 C112 C123 122.4(6)
C114 C113 C112 118.8(6)
C114 C113 H113 120.6
C112 C113 H113 120.6
C113 C114 C115 119.4(6)
C113 C114 H114 120.3
C115 C114 H114 120.3
C116 C115 C114 119.0(6)
C116 C115 H115 120.5
C114 C115 H115 120.5
N111 C116 C115 122.1(6)
N111 C116 H116 119.0
C115 C116 H116 119.0
C125 N121 N122 110.5(6)
C125 N121 C126 127.9(6)
N122 N121 C126 121.5(6)
C123 N122 N121 105.0(5)
C123 N122 Ir1 115.7(4)
N121 N122 Ir1 139.3(4)
N122 C123 C124 110.8(6)
N122 C123 C112 117.0(6)
C124 C123 C112 132.2(6)
C125 C124 C123 105.1(6)
C125 C124 H124 127.4
C123 C124 H124 127.4
C124 C125 N121 108.6(6)
C124 C125 H125 125.7
N121 C125 H125 125.7
N121 C126 C151 112.6(6)
N121 C126 H12A 109.1
C151 C126 H12A 109.1
N121 C126 H12B 109.1
C151 C126 H12B 109.1
H12A C126 H12B 107.8
C136 N131 C132 117.6(8)
N131 C132 C133 121.3(9)
N131 C132 C143 116.3(8)
C133 C132 C143 122.5(7)
C134 C133 C132 118.8(8)
C134 C133 H133 120.6
C132 C133 H133 120.6
C135 C134 C133 120.4(9)
C135 C134 H134 119.8
C133 C134 H134 119.8
C134 C135 C136 116.5(10)
C134 C135 H135 121.7
C136 C135 H135 121.7
N131 C136 C135 125.4(9)
N131 C136 H136 117.3
C135 C136 H136 117.3
C145 N141 N142 112.6(8)
C145 N141 C146 127.8(9)
N142 N141 C146 119.4(8)
C143 N142 N141 105.2(7)
N142 C143 C144 109.5(8)
N142 C143 C132 120.5(7)
C144 C143 C132 129.9(8)
C145 C144 C143 105.8(8)
C145 C144 H144 127.1
C143 C144 H144 127.1
N141 C145 C144 106.8(9)
N141 C145 H145 126.6
C144 C145 H145 126.6
N141 C146 C154 113.6(8)
N141 C146 H14A 108.8
C154 C146 H14A 108.8
N141 C146 H14B 108.8
C154 C146 H14B 108.8
H14A C146 H14B 107.7
C152 C151 C156 118.7(8)
C152 C151 C126 122.3(7)
C156 C151 C126 119.0(7)
C151 C152 C153 120.2(8)
C151 C152 H152 119.9
C153 C152 H152 119.9
C154 C153 C152 121.0(8)
C154 C153 H153 119.5
C152 C153 H153 119.5
C153 C154 C155 119.5(9)
C153 C154 C146 118.2(8)
C155 C154 C146 122.4(8)
C154 C155 C156 119.9(8)
C154 C155 H155 120.0
C156 C155 H155 120.0
C151 C156 C155 120.7(8)
C151 C156 H156 119.6
C155 C156 H156 119.6
C216 N211 C212 119.5(6)
C216 N211 Ir1 124.1(5)
C212 N211 Ir1 116.3(4)
N211 C212 C213 120.4(7)
N211 C212 C222 113.7(6)
C213 C212 C222 125.9(8)
C212 C213 C214 119.1(9)
C212 C213 H213 120.4
C214 C213 H213 120.4
C215 C214 C213 120.2(9)
C215 C214 H214 119.9
C213 C214 H214 119.9
C214 C215 C216 118.6(9)
C214 C215 H215 120.7
C216 C215 H215 120.7
N211 C216 C215 122.1(8)
N211 C216 H216 118.9
C215 C216 H216 118.9
C226 C221 C222 118.8(6)
C226 C221 Ir1 127.3(5)
C222 C221 Ir1 113.8(5)
C223 C222 C221 118.1(6)
C223 C222 C212 126.7(6)
C221 C222 C212 115.2(6)
F227 C223 C224 116.3(6)
F227 C223 C222 120.2(7)
C224 C223 C222 123.6(6)
C223 C224 C225 116.8(6)
C223 C224 H224 121.6
C225 C224 H224 121.6
F228 C225 C224 118.3(6)
F228 C225 C226 118.6(6)
C224 C225 C226 123.1(7)
C225 C226 C221 119.6(6)
C225 C226 H226 120.2
C221 C226 H226 120.2
C316 N311 C312 119.8(5)
C316 N311 Ir1 124.2(4)
C312 N311 Ir1 116.0(4)
N311 C312 C313 119.1(6)
N311 C312 C322 113.2(5)
C313 C312 C322 127.7(6)
C314 C313 C312 120.8(6)
C314 C313 H313 119.6
C312 C313 H313 119.6
C313 C314 C315 119.6(7)
C313 C314 H314 120.2
C315 C314 H314 120.2
C316 C315 C314 118.3(6)
C316 C315 H315 120.8
C314 C315 H315 120.8
N311 C316 C315 122.5(6)
N311 C316 H316 118.8
C315 C316 H316 118.8
C326 C321 C322 119.4(6)
C326 C321 Ir1 126.6(5)
C322 C321 Ir1 113.8(4)
C323 C322 C321 118.4(6)
C323 C322 C312 125.6(6)
C321 C322 C312 115.9(5)
F327 C323 C324 116.0(6)
F327 C323 C322 120.7(6)
C324 C323 C322 123.3(7)
C325 C324 C323 116.1(6)
C325 C324 H324 122.0
C323 C324 H324 122.0
F328 C325 C324 117.4(6)
F328 C325 C326 118.3(7)
C324 C325 C326 124.3(7)
C325 C326 C321 118.4(7)
C325 C326 H326 120.8
C321 C326 H326 120.8
O11 N14 O13 123.8(9)
O11 N14 O12 120.0(8)
O13 N14 O12 116.2(8)
Cl1X C13X Cl2X 109.3(3)
Cl1X C13X H13A 109.8
Cl2X C13X H13A 109.8
Cl1X C13X H13B 109.8
Cl2X C13X H13B 109.8
H13A C13X H13B 108.3
Cl1Y C13Y Cl2Y 109.3(3)
Cl1Y C13Y H13C 109.8
Cl2Y C13Y H13C 109.8
Cl1Y C13Y H13D 109.8
Cl2Y C13Y H13D 109.8
H13C C13Y H13D 108.3
Cl2Z C13Z Cl1Z 109.3(3)
Cl2Z C13Z H13E 109.8
Cl1Z C13Z H13E 109.8
Cl2Z C13Z H13F 109.8
Cl1Z C13Z H13F 109.8
H13E C13Z H13F 108.3

loop_
_geom_bond_atom_site_label_1
_geom_bond_atom_site_label_2
_geom_bond_distance
Ir1 C221 2.009(6)
Ir1 C321 2.022(6)
Ir1 N211 2.030(6)
Ir1 N311 2.036(5)
Ir1 N122 2.150(5)
Ir1 N111 2.167(5)
N111 C116 1.342(8)
N111 C112 1.349(8)
C112 C113 1.394(9)
C112 C123 1.456(9)
C113 C114 1.366(10)
C113 H113 0.9500
C114 C115 1.389(10)
C114 H114 0.9500
C115 C116 1.385(9)
C115 H115 0.9500
C116 H116 0.9500
N121 C125 1.356(9)
N121 N122 1.361(8)
N121 C126 1.463(9)
N122 C123 1.351(8)
C123 C124 1.399(10)
C124 C125 1.353(11)
C124 H124 0.9500
C125 H125 0.9500
C126 C151 1.499(11)
C126 H12A 0.9900
C126 H12B 0.9900
N131 C136 1.313(13)
N131 C132 1.348(10)
C132 C133 1.396(12)
C132 C143 1.450(13)
C133 C134 1.377(14)
C133 H133 0.9500
C134 C135 1.363(14)
C134 H134 0.9500
C135 C136 1.387(15)
C135 H135 0.9500
C136 H136 0.9500
N141 C145 1.337(12)
N141 N142 1.353(10)
N141 C146 1.457(13)
N142 C143 1.344(11)
C143 C144 1.415(12)
C144 C145 1.369(15)
C144 H144 0.9500
C145 H145 0.9500
C146 C154 1.521(14)
C146 H14A 0.9900
C146 H14B 0.9900
C151 C152 1.383(11)
C151 C156 1.387(10)
C152 C153 1.384(13)
C152 H152 0.9500
C153 C154 1.369(12)
C153 H153 0.9500
C154 C155 1.378(12)
C155 C156 1.389(12)
C155 H155 0.9500
C156 H156 0.9500
N211 C216 1.349(9)
N211 C212 1.356(10)
C212 C213 1.382(11)
C212 C222 1.476(10)
C213 C214 1.385(14)
C213 H213 0.9500
C214 C215 1.368(15)
C214 H214 0.9500
C215 C216 1.369(12)
C215 H215 0.9500
C216 H216 0.9500
C221 C226 1.396(9)
C221 C222 1.414(9)
C222 C223 1.400(10)
C223 F227 1.357(8)
C223 C224 1.367(11)
C224 C225 1.375(10)
C224 H224 0.9500
C225 F228 1.350(8)
C225 C226 1.381(9)
C226 H226 0.9500
N311 C316 1.338(8)
N311 C312 1.378(7)
C312 C313 1.392(9)
C312 C322 1.461(9)
C313 C314 1.365(10)
C313 H313 0.9500
C314 C315 1.389(10)
C314 H314 0.9500
C315 C316 1.382(10)
C315 H315 0.9500
C316 H316 0.9500
C321 C326 1.399(9)
C321 C322 1.405(9)
C322 C323 1.391(8)
C323 F327 1.357(8)
C323 C324 1.379(10)
C324 C325 1.368(11)
C324 H324 0.9500
C325 F328 1.367(8)
C325 C326 1.381(9)
C326 H326 0.9500
O11 N14 1.226(10)
O12 N14 1.263(10)
O13 N14 1.235(10)
Cl1X C13X 1.7700(2)
Cl2X C13X 1.7700(3)
C13X H13A 0.9900
C13X H13B 0.9900
Cl1Y C13Y 1.7700(2)
Cl2Y C13Y 1.7700(2)
C13Y H13C 0.9900
C13Y H13D 0.9900
Cl1Z C13Z 1.7700(2)
Cl2Z C13Z 1.7700(2)
C13Z H13E 0.9900
C13Z H13F 0.9900

loop_
_geom_torsion_atom_site_label_1
_geom_torsion_atom_site_label_2
_geom_torsion_atom_site_label_3
_geom_torsion_atom_site_label_4
_geom_torsion
C221 Ir1 N111 C116 2.0(6)
C321 Ir1 N111 C116 -116(25)
N211 Ir1 N111 C116 82.8(6)
N311 Ir1 N111 C116 -93.2(6)
N122 Ir1 N111 C116 178.9(6)
C221 Ir1 N111 C112 -171.3(5)
C321 Ir1 N111 C112 71(25)
N211 Ir1 N111 C112 -90.5(5)
N311 Ir1 N111 C112 93.5(5)
N122 Ir1 N111 C112 5.6(5)
C116 N111 C112 C113 -1.1(10)
Ir1 N111 C112 C113 172.6(5)
C116 N111 C112 C123 -179.7(6)
Ir1 N111 C112 C123 -5.9(8)
N111 C112 C113 C114 0.4(11)
C123 C112 C113 C114 178.8(7)
C112 C113 C114 C115 0.7(12)
C113 C114 C115 C116 -1.0(12)
C112 N111 C116 C115 0.8(10)
Ir1 N111 C116 C115 -172.3(5)
C114 C115 C116 N111 0.3(11)
C125 N121 N122 C123 -0.5(9)
C126 N121 N122 C123 176.9(7)
C125 N121 N122 Ir1 175.4(6)
C126 N121 N122 Ir1 -7.1(12)
C221 Ir1 N122 C123 12.3(15)
C321 Ir1 N122 C123 176.1(5)
N211 Ir1 N122 C123 81.1(5)
N311 Ir1 N122 C123 -103.8(5)
N111 Ir1 N122 C123 -4.4(5)
C221 Ir1 N122 N121 -163.3(11)
C321 Ir1 N122 N121 0.4(8)
N211 Ir1 N122 N121 -94.6(8)
N311 Ir1 N122 N121 80.6(7)
N111 Ir1 N122 N121 180.0(8)
N121 N122 C123 C124 1.0(9)
Ir1 N122 C123 C124 -176.1(5)
N121 N122 C123 C112 179.9(6)
Ir1 N122 C123 C112 2.8(9)
N111 C112 C123 N122 2.1(10)
C113 C112 C123 N122 -176.5(7)
N111 C112 C123 C124 -179.3(8)
C113 C112 C123 C124 2.1(13)
N122 C123 C124 C125 -1.1(10)
C112 C123 C124 C125 -179.7(8)
C123 C124 C125 N121 0.7(11)
N122 N121 C125 C124 -0.1(10)
C126 N121 C125 C124 -177.4(8)
C125 N121 C126 C151 95.9(9)
N122 N121 C126 C151 -81.1(9)
C136 N131 C132 C133 2.4(13)
C136 N131 C132 C143 -177.5(8)
N131 C132 C133 C134 -3.4(14)
C143 C132 C133 C134 176.5(9)
C132 C133 C134 C135 2.1(16)
C133 C134 C135 C136 0.0(16)
C132 N131 C136 C135 -0.1(15)
C134 C135 C136 N131 -1.1(17)
C145 N141 N142 C143 0.9(9)
C146 N141 N142 C143 176.9(8)
N141 N142 C143 C144 -0.7(9)
N141 N142 C143 C132 -179.1(7)
N131 C132 C143 N142 -177.2(7)
C133 C132 C143 N142 2.8(12)
N131 C132 C143 C144 4.7(13)
C133 C132 C143 C144 -175.2(9)
N142 C143 C144 C145 0.2(10)
C132 C143 C144 C145 178.4(8)
N142 N141 C145 C144 -0.8(10)
C146 N141 C145 C144 -176.4(9)
C143 C144 C145 N141 0.4(10)
C145 N141 C146 C154 94.9(11)
N142 N141 C146 C154 -80.3(11)
N121 C126 C151 C152 -19.7(9)
N121 C126 C151 C156 160.6(6)
C156 C151 C152 C153 -1.4(11)
C126 C151 C152 C153 179.0(7)
C151 C152 C153 C154 0.4(12)
C152 C153 C154 C155 0.5(12)
C152 C153 C154 C146 -179.4(8)
N141 C146 C154 C153 155.9(8)
N141 C146 C154 C155 -24.0(12)
C153 C154 C155 C156 -0.4(11)
C146 C154 C155 C156 179.5(7)
C152 C151 C156 C155 1.5(10)
C126 C151 C156 C155 -178.9(6)
C154 C155 C156 C151 -0.6(11)
C221 Ir1 N211 C216 -179.0(6)
C321 Ir1 N211 C216 -93.2(6)
N311 Ir1 N211 C216 -126.7(15)
N122 Ir1 N211 C216 11.4(6)
N111 Ir1 N211 C216 86.7(5)
C221 Ir1 N211 C212 -2.1(5)
C321 Ir1 N211 C212 83.8(5)
N311 Ir1 N211 C212 50.3(18)
N122 Ir1 N211 C212 -171.7(5)
N111 Ir1 N211 C212 -96.4(5)
C216 N211 C212 C213 -0.1(10)
Ir1 N211 C212 C213 -177.2(6)
C216 N211 C212 C222 179.7(6)
Ir1 N211 C212 C222 2.7(7)
N211 C212 C213 C214 0.8(12)
C222 C212 C213 C214 -179.0(7)
C212 C213 C214 C215 -1.5(14)
C213 C214 C215 C216 1.5(14)
C212 N211 C216 C215 0.0(11)
Ir1 N211 C216 C215 176.9(6)
C214 C215 C216 N211 -0.7(13)
C321 Ir1 C221 C226 87.9(5)
N211 Ir1 C221 C226 -177.9(5)
N311 Ir1 C221 C226 7.8(5)
N122 Ir1 C221 C226 -107.9(13)
N111 Ir1 C221 C226 -91.7(5)
C321 Ir1 C221 C222 -93.3(4)
N211 Ir1 C221 C222 0.9(4)
N311 Ir1 C221 C222 -173.3(4)
N122 Ir1 C221 C222 70.9(14)
N111 Ir1 C221 C222 87.2(4)
C226 C221 C222 C223 -0.5(8)
Ir1 C221 C222 C223 -179.5(4)
C226 C221 C222 C212 179.1(5)
Ir1 C221 C222 C212 0.2(7)
N211 C212 C222 C223 177.7(6)
C213 C212 C222 C223 -2.5(11)
N211 C212 C222 C221 -1.8(8)
C213 C212 C222 C221 178.0(7)
C221 C222 C223 F227 -176.8(5)
C212 C222 C223 F227 3.7(10)
C221 C222 C223 C224 0.9(9)
C212 C222 C223 C224 -178.7(6)
F227 C223 C224 C225 177.2(5)
C222 C223 C224 C225 -0.5(9)
C223 C224 C225 F228 -179.5(5)
C223 C224 C225 C226 -0.3(9)
F228 C225 C226 C221 179.8(5)
C224 C225 C226 C221 0.6(9)
C222 C221 C226 C225 -0.2(8)
Ir1 C221 C226 C225 178.6(4)
C221 Ir1 N311 C316 -100.1(5)
C321 Ir1 N311 C316 174.3(5)
N211 Ir1 N311 C316 -151.8(15)
N122 Ir1 N311 C316 70.0(5)
N111 Ir1 N311 C316 -5.5(5)
C221 Ir1 N311 C312 79.4(4)
C321 Ir1 N311 C312 -6.2(4)
N211 Ir1 N311 C312 27.8(18)
N122 Ir1 N311 C312 -110.5(4)
N111 Ir1 N311 C312 174.0(4)
C316 N311 C312 C313 1.1(8)
Ir1 N311 C312 C313 -178.5(4)
C316 N311 C312 C322 -176.6(5)
Ir1 N311 C312 C322 3.8(6)
N311 C312 C313 C314 -0.2(9)
C322 C312 C313 C314 177.1(6)
C312 C313 C314 C315 -0.5(10)
C313 C314 C315 C316 0.4(11)
C312 N311 C316 C315 -1.2(9)
Ir1 N311 C316 C315 178.3(5)
C314 C315 C316 N311 0.5(10)
C221 Ir1 C321 C326 87.8(6)
N211 Ir1 C321 C326 7.0(6)
N311 Ir1 C321 C326 -177.0(6)
N122 Ir1 C321 C326 -89.2(6)
N111 Ir1 C321 C326 -154(25)
C221 Ir1 C321 C322 -87.9(5)
N211 Ir1 C321 C322 -168.7(5)
N311 Ir1 C321 C322 7.3(4)
N122 Ir1 C321 C322 95.1(5)
N111 Ir1 C321 C322 30(25)
C326 C321 C322 C323 -0.9(9)
Ir1 C321 C322 C323 175.2(5)
C326 C321 C322 C312 176.4(6)
Ir1 C321 C322 C312 -7.5(7)
N311 C312 C322 C323 179.6(6)
C313 C312 C322 C323 2.1(10)
N311 C312 C322 C321 2.5(8)
C313 C312 C322 C321 -175.0(6)
C321 C322 C323 F327 -179.1(6)
C312 C322 C323 F327 3.9(10)
C321 C322 C323 C324 0.9(10)
C312 C322 C323 C324 -176.2(6)
F327 C323 C324 C325 -179.8(6)
C322 C323 C324 C325 0.2(11)
C323 C324 C325 F328 -179.2(7)
C323 C324 C325 C326 -1.3(12)
F328 C325 C326 C321 179.1(6)
C324 C325 C326 C321 1.3(12)
C322 C321 C326 C325 -0.1(10)
Ir1 C321 C326 C325 -175.6(5)
